data_7129769
loop_
_publ_author_name
'Kundu, Gargi'
'Ajithkumar, V. S.'
'Raj, K. Vipin'
'Vanka, Kumar'
'Tothadi, Srinu'
'Sen, Sakya S.'

_publ_section_title
;
 Substitution at sp3 boron of a six-membered NHC&#x00B7;BH3: convenient
 access to a dihydroxyborenium cation
;
_journal_name_full 'Chemical Communications'
_journal_paper_doi 10.1039/D1CC06816D
_journal_year 2022
_chemical_formula_moiety 'C30 H41 B F6 N2 O6 S2'
_chemical_formula_sum 'C30 H41 B F6 N2 O6 S2'
_chemical_formula_weight 714.58
_space_group_crystal_system monoclinic
_space_group_IT_number 14
_space_group_name_Hall '-P 2ybc'
_space_group_name_H-M_alt 'P 1 21/c 1'
_atom_sites_solution_hydrogens geom
_audit_creation_date 2021-11-14
_audit_creation_method
;
Olex2 1.2
(compiled 2018.05.29 svn.r3508 for OlexSys, GUI svn.r5506)
;
_audit_update_record
;
2021-11-22 deposited with the CCDC.	2022-02-16 downloaded from the CCDC.
;
_cell_angle_alpha 90
_cell_angle_beta 96.691(7)
_cell_angle_gamma 90
_cell_formula_units_Z 4
_cell_length_a 17.311(3)
_cell_length_b 11.1748(15)
_cell_length_c 17.490(3)
_cell_measurement_reflns_used 9190
_cell_measurement_temperature 100(2)
_cell_measurement_theta_max 32.33
_cell_measurement_theta_min 2.41
_cell_volume 3360.3(9)
_computing_molecular_graphics 'Olex2 (Dolomanov et al., 2009)'
_computing_publication_material 'Olex2 (Dolomanov et al., 2009)'
_computing_structure_refinement 'ShelXL (Sheldrick, 2015)'
_computing_structure_solution 'SHELXT 2014/5 (Sheldrick, 2014)'
_diffrn_ambient_temperature 100
_diffrn_measured_fraction_theta_full 0.997
_diffrn_measured_fraction_theta_max 0.885
_diffrn_measurement_device_type 'Bruker D8 VENTURE Kappa Duo PHOTON II CPAD'
_diffrn_measurement_method '\f and \w scans'
_diffrn_radiation_monochromator graphite
_diffrn_radiation_type MoK\a
_diffrn_radiation_wavelength 0.71073
_diffrn_reflns_av_R_equivalents 0.0487
_diffrn_reflns_av_unetI/netI 0.0316
_diffrn_reflns_Laue_measured_fraction_full 0.997
_diffrn_reflns_Laue_measured_fraction_max 0.885
_diffrn_reflns_limit_h_max 27
_diffrn_reflns_limit_h_min -25
_diffrn_reflns_limit_k_max 16
_diffrn_reflns_limit_k_min -16
_diffrn_reflns_limit_l_max 21
_diffrn_reflns_limit_l_min -26
_diffrn_reflns_number 113806
_diffrn_reflns_point_group_measured_fraction_full 0.997
_diffrn_reflns_point_group_measured_fraction_max 0.885
_diffrn_reflns_theta_full 25.242
_diffrn_reflns_theta_max 33.911
_diffrn_reflns_theta_min 2.167
_diffrn_standards_number 0
_exptl_absorpt_coefficient_mu 0.236
_exptl_absorpt_correction_T_max 0.7467
_exptl_absorpt_correction_T_min 0.6731
_exptl_absorpt_correction_type multi-scan
_exptl_absorpt_process_details
'SADABS-2014/5 (Bruker,2014/5) was used for absorption correction. wR2(int) was 0.1214 before and 0.0575 after correction. The Ratio of minimum to maximum transmission is 0.9014. The \l/2 correction factor is Not present.'
_exptl_crystal_colour colourless
_exptl_crystal_colour_primary colourless
_exptl_crystal_density_diffrn 1.412
_exptl_crystal_description block
_exptl_crystal_F_000 1496
_exptl_crystal_size_max 0.22
_exptl_crystal_size_mid 0.12
_exptl_crystal_size_min 0.09
_refine_diff_density_max 0.918
_refine_diff_density_min -0.884
_refine_diff_density_rms 0.291
_refine_ls_extinction_method none
_refine_ls_goodness_of_fit_ref 1.129
_refine_ls_hydrogen_treatment constr
_refine_ls_matrix_type full
_refine_ls_number_parameters 432
_refine_ls_number_reflns 12070
_refine_ls_number_restraints 0
_refine_ls_restrained_S_all 1.129
_refine_ls_R_factor_all 0.0537
_refine_ls_R_factor_gt 0.0361
_refine_ls_shift/su_max 0.002
_refine_ls_shift/su_mean 0.000
_refine_ls_structure_factor_coef Fsqd
_refine_ls_weighting_details 'w=1/[\s^2^(Fo^2^)+(0.0646P)^2^+0.9027P] where P=(Fo^2^+2Fc^2^)/3'
_refine_ls_weighting_scheme calc
_refine_ls_wR_factor_gt 0.1029
_refine_ls_wR_factor_ref 0.1211
_reflns_Friedel_coverage 0.000
_reflns_number_gt 9829
_reflns_number_total 12070
_reflns_threshold_expression 'I > 2\s(I)'
_cod_data_source_file d1cc06816d2.cif
_cod_data_source_block mo_gk_bhotf2_0ma-auto
_cod_original_cell_volume 3360.5(9)
_cod_database_code 7129769
_shelx_shelxl_version_number 2016/6
_shelx_space_group_comment
;
The symmetry employed for this shelxl refinement is uniquely defined
by the following loop, which should always be used as a source of
symmetry information in preference to the above space-group names.
They are only intended as comments.
;
_shelx_estimated_absorpt_t_max 0.979
_shelx_estimated_absorpt_t_min 0.950
_olex2_refinement_description
;
1. Fixed Uiso
 At 1.2 times of:
  All B(H) groups, All C(H) groups, All C(H,H) groups
 At 1.5 times of:
  All C(H,H,H) groups
2.a Ternary CH refined with riding coordinates:
 C2(H2), B1(H1), C18(H18), C22(H22), C26(H26)
2.b Secondary CH2 refined with riding coordinates:
 C11(H11A,H11B), C12(H12A,H12B), C13(H13A,H13B)
2.c Aromatic/amide H refined with riding coordinates:
 C8(H8), C9(H9), C21(H21), C29(H29), C30(H30), C31(H31)
2.d Idealised Me refined as rotating group:
 C1(H1A,H1B,H1C), C10(H10A,H10B,H10C), C19(H19A,H19B,H19C), C20(H20A,H20B,
 H20C), C23(H23A,H23B,H23C), C24(H24A,H24B,H24C), C27(H27A,H27B,H27C), C28(H28A,
 H28B,H28C)
;
_olex2_submission_special_instructions 'No special instructions were received'

loop_
_space_group_symop_operation_xyz
'x, y, z'
'-x, y+1/2, -z+1/2'
'-x, -y, -z'
'x, -y-1/2, z-1/2'

loop_
_atom_site_label
_atom_site_type_symbol
_atom_site_fract_x
_atom_site_fract_y
_atom_site_fract_z
_atom_site_U_iso_or_equiv
_atom_site_adp_type
_atom_site_occupancy
_atom_site_site_symmetry_order
_atom_site_calc_flag
_atom_site_refinement_flags_posn
_atom_site_refinement_flags_adp
_atom_site_refinement_flags_occupancy
_atom_site_disorder_assembly
_atom_site_disorder_group
S1 S 0.83597(2) 0.55781(2) 0.26579(2) 0.01382(6) Uani 1 1 d . . . . .
S2 S 0.59771(2) 0.51871(2) 0.30908(2) 0.01265(6) Uani 1 1 d . . . . .
F1 F 0.83269(5) 0.32376(7) 0.24336(5) 0.02734(17) Uani 1 1 d . . . . .
F2 F 0.85326(5) 0.43161(7) 0.14464(4) 0.02390(16) Uani 1 1 d . . . . .
F3 F 0.73889(5) 0.41988(8) 0.17883(5) 0.03020(19) Uani 1 1 d . . . . .
F4 F 0.57101(6) 0.29837(8) 0.26616(6) 0.0405(2) Uani 1 1 d . . . . .
F5 F 0.68682(5) 0.32897(7) 0.31912(5) 0.02804(18) Uani 1 1 d . . . . .
F6 F 0.59445(5) 0.32078(8) 0.38994(5) 0.03172(19) Uani 1 1 d . . . . .
O1 O 0.78634(5) 0.54096(7) 0.33136(4) 0.01304(14) Uani 1 1 d . . . . .
O2 O 0.81120(5) 0.65486(8) 0.21538(5) 0.02093(18) Uani 1 1 d . . . . .
O3 O 0.91543(5) 0.54581(9) 0.29465(6) 0.02414(19) Uani 1 1 d . . . . .
O4 O 0.65888(4) 0.56525(7) 0.37289(4) 0.01323(15) Uani 1 1 d . . . . .
O5 O 0.61515(5) 0.54640(8) 0.23276(5) 0.01792(16) Uani 1 1 d . . . . .
O6 O 0.52268(5) 0.54094(8) 0.33063(5) 0.02008(17) Uani 1 1 d . . . . .
N1 N 0.78925(5) 0.62727(8) 0.50406(5) 0.01154(16) Uani 1 1 d . . . . .
N2 N 0.79100(5) 0.80811(8) 0.43991(5) 0.01167(16) Uani 1 1 d . . . . .
C1 C 0.87293(8) 0.29703(13) 0.42941(8) 0.0270(3) Uani 1 1 d . . . . .
H1A H 0.868288 0.218109 0.452867 0.041 Uiso 1 1 calc GR . . . .
H1B H 0.922969 0.302741 0.408589 0.041 Uiso 1 1 calc GR . . . .
H1C H 0.830534 0.308025 0.387733 0.041 Uiso 1 1 calc GR . . . .
C2 C 0.86821(7) 0.39517(11) 0.49096(7) 0.0189(2) Uani 1 1 d . . . . .
H2 H 0.882315 0.473435 0.468576 0.023 Uiso 1 1 calc R . . . .
C3 C 0.78758(6) 0.40638(10) 0.51509(6) 0.01469(19) Uani 1 1 d . . . . .
C4 C 0.74974(6) 0.51665(9) 0.52019(6) 0.01211(18) Uani 1 1 d . . . . .
C5 C 0.77051(6) 0.69225(9) 0.43935(6) 0.01023(17) Uani 1 1 d . . . . .
C6 C 0.77411(6) 0.89103(9) 0.37506(6) 0.01265(18) Uani 1 1 d . . . . .
C7 C 0.83438(6) 0.92518(10) 0.33248(6) 0.01445(19) Uani 1 1 d . . . . .
C8 C 0.81822(7) 1.01450(11) 0.27592(7) 0.0194(2) Uani 1 1 d . . . . .
H8 H 0.857918 1.038482 0.245961 0.023 Uiso 1 1 calc R . . . .
C9 C 0.74623(8) 1.06762(11) 0.26321(7) 0.0213(2) Uani 1 1 d . . . . .
H9 H 0.736442 1.127840 0.224964 0.026 Uiso 1 1 calc R . . . .
C10 C 0.92786(8) 0.36831(13) 0.56180(8) 0.0278(3) Uani 1 1 d . . . . .
H10A H 0.924351 0.430137 0.600985 0.042 Uiso 1 1 calc GR . . . .
H10B H 0.980436 0.367827 0.546237 0.042 Uiso 1 1 calc GR . . . .
H10C H 0.916564 0.289938 0.583066 0.042 Uiso 1 1 calc GR . . . .
C11 C 0.83955(7) 0.66969(10) 0.57367(6) 0.0155(2) Uani 1 1 d . . . . .
H11A H 0.877506 0.606485 0.591493 0.019 Uiso 1 1 calc R . . . .
H11B H 0.807063 0.685783 0.615510 0.019 Uiso 1 1 calc R . . . .
C12 C 0.88247(6) 0.78219(10) 0.55621(6) 0.0152(2) Uani 1 1 d . . . . .
H12A H 0.924412 0.763193 0.524217 0.018 Uiso 1 1 calc R . . . .
H12B H 0.906053 0.820010 0.604566 0.018 Uiso 1 1 calc R . . . .
C13 C 0.82378(7) 0.86577(10) 0.51331(6) 0.0156(2) Uani 1 1 d . . . . .
H13A H 0.781537 0.883296 0.545241 0.019 Uiso 1 1 calc R . . . .
H13B H 0.849257 0.942172 0.502339 0.019 Uiso 1 1 calc R . . . .
B1 B 0.72923(6) 0.63426(10) 0.35706(6) 0.01087(19) Uani 1 1 d . . . . .
H1 H 0.716244 0.697215 0.316987 0.013 Uiso 1 1 calc R . . . .
C15 C 0.81285(7) 0.42391(11) 0.20568(7) 0.0176(2) Uani 1 1 d . . . . .
C16 C 0.61361(7) 0.35660(10) 0.32205(7) 0.0167(2) Uani 1 1 d . . . . .
C17 C 0.70055(6) 0.94391(9) 0.36363(6) 0.01457(19) Uani 1 1 d . . . . .
C18 C 0.63580(7) 0.90940(11) 0.41098(7) 0.0177(2) Uani 1 1 d . . . . .
H18 H 0.651980 0.834442 0.439728 0.021 Uiso 1 1 calc R . . . .
C19 C 0.62326(9) 1.00709(14) 0.47069(9) 0.0306(3) Uani 1 1 d . . . . .
H19A H 0.672172 1.021489 0.503582 0.046 Uiso 1 1 calc GR . . . .
H19B H 0.583455 0.980573 0.502452 0.046 Uiso 1 1 calc GR . . . .
H19C H 0.606184 1.081225 0.443940 0.046 Uiso 1 1 calc GR . . . .
C20 C 0.56065(7) 0.88258(13) 0.35863(8) 0.0262(3) Uani 1 1 d . . . . .
H20A H 0.541664 0.956036 0.332181 0.039 Uiso 1 1 calc GR . . . .
H20B H 0.521268 0.852387 0.389699 0.039 Uiso 1 1 calc GR . . . .
H20C H 0.570918 0.822146 0.320482 0.039 Uiso 1 1 calc GR . . . .
C21 C 0.68805(7) 1.03269(10) 0.30657(7) 0.0192(2) Uani 1 1 d . . . . .
H21 H 0.638426 1.069701 0.297513 0.023 Uiso 1 1 calc R . . . .
C22 C 0.91555(6) 0.87453(11) 0.34777(6) 0.0173(2) Uani 1 1 d . . . . .
H22 H 0.912851 0.798203 0.377179 0.021 Uiso 1 1 calc R . . . .
C23 C 0.95199(7) 0.84699(12) 0.27324(7) 0.0207(2) Uani 1 1 d . . . . .
H23A H 0.915676 0.798833 0.238743 0.031 Uiso 1 1 calc GR . . . .
H23B H 1.000569 0.802486 0.285979 0.031 Uiso 1 1 calc GR . . . .
H23C H 0.962866 0.922151 0.247678 0.031 Uiso 1 1 calc GR . . . .
C24 C 0.96796(8) 0.96241(15) 0.39768(8) 0.0309(3) Uani 1 1 d . . . . .
H24A H 0.973204 1.036673 0.368936 0.046 Uiso 1 1 calc GR . . . .
H24B H 1.019397 0.926479 0.411048 0.046 Uiso 1 1 calc GR . . . .
H24C H 0.944658 0.980075 0.444870 0.046 Uiso 1 1 calc GR . . . .
C25 C 0.67824(6) 0.52727(9) 0.54972(6) 0.01262(18) Uani 1 1 d . . . . .
C26 C 0.64062(6) 0.64739(10) 0.56399(6) 0.01414(19) Uani 1 1 d . . . . .
H26 H 0.673185 0.711803 0.544274 0.017 Uiso 1 1 calc R . . . .
C27 C 0.63875(7) 0.66842(11) 0.65162(7) 0.0202(2) Uani 1 1 d . . . . .
H27A H 0.617860 0.748294 0.659874 0.030 Uiso 1 1 calc GR . . . .
H27B H 0.691610 0.662316 0.678303 0.030 Uiso 1 1 calc GR . . . .
H27C H 0.605586 0.607908 0.671923 0.030 Uiso 1 1 calc GR . . . .
C28 C 0.55896(7) 0.65676(11) 0.52109(7) 0.0190(2) Uani 1 1 d . . . . .
H28A H 0.561155 0.643496 0.466003 0.029 Uiso 1 1 calc GR . . . .
H28B H 0.537826 0.736599 0.528944 0.029 Uiso 1 1 calc GR . . . .
H28C H 0.525401 0.596196 0.540767 0.029 Uiso 1 1 calc GR . . . .
C29 C 0.64240(7) 0.42184(10) 0.57013(7) 0.0168(2) Uani 1 1 d . . . . .
H29 H 0.593460 0.426074 0.589546 0.020 Uiso 1 1 calc R . . . .
C30 C 0.67693(7) 0.31109(10) 0.56259(7) 0.0187(2) Uani 1 1 d . . . . .
H30 H 0.651039 0.240327 0.575682 0.022 Uiso 1 1 calc R . . . .
C31 C 0.74877(7) 0.30355(10) 0.53613(7) 0.0185(2) Uani 1 1 d . . . . .
H31 H 0.772351 0.227398 0.532090 0.022 Uiso 1 1 calc R . . . .

loop_
_atom_site_aniso_label
_atom_site_aniso_U_11
_atom_site_aniso_U_22
_atom_site_aniso_U_33
_atom_site_aniso_U_23
_atom_site_aniso_U_13
_atom_site_aniso_U_12
S1 0.01286(12) 0.01401(12) 0.01534(12) -0.00293(9) 0.00479(9) -0.00166(8)
S2 0.01076(11) 0.01268(12) 0.01406(12) -0.00100(9) -0.00041(9) -0.00113(8)
F1 0.0422(5) 0.0146(3) 0.0267(4) -0.0016(3) 0.0104(3) -0.0002(3)
F2 0.0292(4) 0.0253(4) 0.0198(3) -0.0058(3) 0.0135(3) -0.0001(3)
F3 0.0187(4) 0.0405(5) 0.0314(4) -0.0203(4) 0.0026(3) -0.0053(3)
F4 0.0510(6) 0.0170(4) 0.0458(5) -0.0069(4) -0.0265(5) -0.0025(4)
F5 0.0203(4) 0.0173(4) 0.0481(5) 0.0018(3) 0.0109(3) 0.0045(3)
F6 0.0399(5) 0.0243(4) 0.0341(4) 0.0118(3) 0.0173(4) 0.0019(3)
O1 0.0144(3) 0.0128(3) 0.0126(3) -0.0007(3) 0.0040(3) 0.0019(3)
O2 0.0272(4) 0.0180(4) 0.0195(4) 0.0033(3) 0.0107(3) 0.0006(3)
O3 0.0123(4) 0.0280(5) 0.0325(5) -0.0087(4) 0.0042(3) -0.0013(3)
O4 0.0110(3) 0.0163(4) 0.0123(3) -0.0016(3) 0.0009(3) -0.0028(3)
O5 0.0200(4) 0.0194(4) 0.0136(4) 0.0009(3) -0.0012(3) -0.0028(3)
O6 0.0108(3) 0.0218(4) 0.0276(4) -0.0037(3) 0.0018(3) -0.0008(3)
N1 0.0119(4) 0.0120(4) 0.0105(4) 0.0004(3) 0.0004(3) -0.0006(3)
N2 0.0128(4) 0.0117(4) 0.0100(4) 0.0000(3) -0.0005(3) -0.0013(3)
C1 0.0311(7) 0.0269(6) 0.0237(6) -0.0017(5) 0.0059(5) 0.0119(5)
C2 0.0186(5) 0.0193(5) 0.0189(5) 0.0019(4) 0.0022(4) 0.0074(4)
C3 0.0173(5) 0.0143(5) 0.0121(4) 0.0007(4) 0.0001(4) 0.0029(4)
C4 0.0143(4) 0.0115(4) 0.0104(4) 0.0012(3) 0.0003(3) -0.0003(3)
C5 0.0085(4) 0.0116(4) 0.0108(4) -0.0003(3) 0.0021(3) 0.0010(3)
C6 0.0148(4) 0.0105(4) 0.0119(4) 0.0007(3) -0.0011(3) -0.0020(3)
C7 0.0159(5) 0.0143(5) 0.0128(4) 0.0002(4) 0.0003(4) -0.0043(4)
C8 0.0233(5) 0.0183(5) 0.0161(5) 0.0036(4) 0.0000(4) -0.0077(4)
C9 0.0292(6) 0.0136(5) 0.0198(5) 0.0052(4) -0.0030(5) -0.0045(4)
C10 0.0218(6) 0.0324(7) 0.0276(6) 0.0001(5) -0.0038(5) 0.0106(5)
C11 0.0168(5) 0.0174(5) 0.0113(4) 0.0008(4) -0.0026(4) -0.0020(4)
C12 0.0122(4) 0.0197(5) 0.0131(4) -0.0002(4) -0.0007(3) -0.0025(4)
C13 0.0196(5) 0.0143(5) 0.0120(4) -0.0024(4) -0.0017(4) -0.0027(4)
B1 0.0099(4) 0.0112(5) 0.0114(5) -0.0009(4) 0.0012(4) -0.0002(4)
C15 0.0184(5) 0.0183(5) 0.0173(5) -0.0047(4) 0.0062(4) -0.0017(4)
C16 0.0158(5) 0.0145(5) 0.0193(5) 0.0000(4) -0.0001(4) -0.0024(4)
C17 0.0163(5) 0.0110(4) 0.0157(5) -0.0011(4) -0.0010(4) -0.0008(4)
C18 0.0141(5) 0.0181(5) 0.0207(5) 0.0018(4) 0.0012(4) 0.0018(4)
C19 0.0298(7) 0.0312(7) 0.0321(7) -0.0073(6) 0.0099(6) 0.0036(5)
C20 0.0160(5) 0.0312(7) 0.0301(7) 0.0065(5) -0.0035(5) -0.0025(5)
C21 0.0209(5) 0.0132(5) 0.0221(5) 0.0023(4) -0.0036(4) 0.0005(4)
C22 0.0151(5) 0.0229(5) 0.0140(5) -0.0001(4) 0.0024(4) -0.0038(4)
C23 0.0196(5) 0.0255(6) 0.0179(5) -0.0028(4) 0.0056(4) -0.0069(4)
C24 0.0165(5) 0.0479(8) 0.0276(7) -0.0172(6) -0.0004(5) -0.0055(5)
C25 0.0144(4) 0.0124(4) 0.0110(4) 0.0002(3) 0.0014(3) -0.0005(4)
C26 0.0154(4) 0.0128(4) 0.0149(5) 0.0000(4) 0.0045(4) 0.0003(4)
C27 0.0249(6) 0.0191(5) 0.0172(5) -0.0039(4) 0.0054(4) -0.0003(4)
C28 0.0157(5) 0.0216(5) 0.0201(5) -0.0005(4) 0.0037(4) 0.0031(4)
C29 0.0179(5) 0.0156(5) 0.0169(5) 0.0003(4) 0.0023(4) -0.0032(4)
C30 0.0248(5) 0.0132(5) 0.0179(5) 0.0021(4) 0.0011(4) -0.0033(4)
C31 0.0246(5) 0.0117(5) 0.0188(5) 0.0015(4) 0.0009(4) 0.0025(4)

loop_
_atom_type_symbol
_atom_type_description
_atom_type_scat_dispersion_real
_atom_type_scat_dispersion_imag
_atom_type_scat_source
C C 0.0033 0.0016 'International Tables Vol C Tables 4.2.6.8 and 6.1.1.4'
H H 0.0000 0.0000 'International Tables Vol C Tables 4.2.6.8 and 6.1.1.4'
B B 0.0013 0.0007 'International Tables Vol C Tables 4.2.6.8 and 6.1.1.4'
F F 0.0171 0.0103 'International Tables Vol C Tables 4.2.6.8 and 6.1.1.4'
N N 0.0061 0.0033 'International Tables Vol C Tables 4.2.6.8 and 6.1.1.4'
O O 0.0106 0.0060 'International Tables Vol C Tables 4.2.6.8 and 6.1.1.4'
S S 0.1246 0.1234 'International Tables Vol C Tables 4.2.6.8 and 6.1.1.4'

loop_
_geom_angle_atom_site_label_1
_geom_angle_atom_site_label_2
_geom_angle_atom_site_label_3
_geom_angle
_geom_angle_site_symmetry_1
_geom_angle_site_symmetry_3
_geom_angle_publ_flag
O1 S1 C15 102.99(5) . . ?
O2 S1 O1 113.75(5) . . ?
O2 S1 C15 103.52(6) . . ?
O3 S1 O1 109.27(5) . . ?
O3 S1 O2 120.03(6) . . ?
O3 S1 C15 105.29(6) . . ?
O4 S2 C16 99.38(5) . . ?
O5 S2 O4 113.60(5) . . ?
O5 S2 C16 106.37(5) . . ?
O6 S2 O4 108.85(5) . . ?
O6 S2 O5 120.55(6) . . ?
O6 S2 C16 105.56(5) . . ?
S1 O1 B1 125.03(7) . . ?
B1 O4 S2 123.20(7) . . ?
C4 N1 C11 110.79(8) . . ?
C5 N1 C4 123.08(9) . . ?
C5 N1 C11 125.01(9) . . ?
C5 N2 C6 125.09(9) . . ?
C5 N2 C13 119.85(9) . . ?
C6 N2 C13 114.52(8) . . ?
H1A C1 H1B 109.5 . . ?
H1A C1 H1C 109.5 . . ?
H1B C1 H1C 109.5 . . ?
C2 C1 H1A 109.5 . . ?
C2 C1 H1B 109.5 . . ?
C2 C1 H1C 109.5 . . ?
C1 C2 H2 108.2 . . ?
C1 C2 C10 109.61(10) . . ?
C3 C2 C1 112.28(11) . . ?
C3 C2 H2 108.2 . . ?
C3 C2 C10 110.16(10) . . ?
C10 C2 H2 108.2 . . ?
C4 C3 C2 122.97(10) . . ?
C31 C3 C2 119.50(10) . . ?
C31 C3 C4 117.49(10) . . ?
C3 C4 N1 119.99(9) . . ?
C25 C4 N1 117.05(9) . . ?
C25 C4 C3 122.48(10) . . ?
N1 C5 B1 123.54(9) . . ?
N2 C5 N1 118.33(9) . . ?
N2 C5 B1 117.98(9) . . ?
C7 C6 N2 119.23(9) . . ?
C17 C6 N2 118.29(9) . . ?
C17 C6 C7 122.06(10) . . ?
C6 C7 C8 117.75(10) . . ?
C6 C7 C22 122.57(10) . . ?
C8 C7 C22 119.61(10) . . ?
C7 C8 H8 119.3 . . ?
C9 C8 C7 121.40(11) . . ?
C9 C8 H8 119.3 . . ?
C8 C9 H9 120.2 . . ?
C8 C9 C21 119.52(11) . . ?
C21 C9 H9 120.2 . . ?
C2 C10 H10A 109.5 . . ?
C2 C10 H10B 109.5 . . ?
C2 C10 H10C 109.5 . . ?
H10A C10 H10B 109.5 . . ?
H10A C10 H10C 109.5 . . ?
H10B C10 H10C 109.5 . . ?
N1 C11 H11A 109.5 . . ?
N1 C11 H11B 109.5 . . ?
N1 C11 C12 110.76(9) . . ?
H11A C11 H11B 108.1 . . ?
C12 C11 H11A 109.5 . . ?
C12 C11 H11B 109.5 . . ?
C11 C12 H12A 110.3 . . ?
C11 C12 H12B 110.3 . . ?
C11 C12 C13 107.24(9) . . ?
H12A C12 H12B 108.5 . . ?
C13 C12 H12A 110.3 . . ?
C13 C12 H12B 110.3 . . ?
N2 C13 C12 109.09(9) . . ?
N2 C13 H13A 109.9 . . ?
N2 C13 H13B 109.9 . . ?
C12 C13 H13A 109.9 . . ?
C12 C13 H13B 109.9 . . ?
H13A C13 H13B 108.3 . . ?
O1 B1 C5 106.91(8) . . ?
O1 B1 H1 111.8 . . ?
O4 B1 O1 105.64(8) . . ?
O4 B1 C5 108.56(8) . . ?
O4 B1 H1 111.8 . . ?
C5 B1 H1 111.8 . . ?
F1 C15 S1 112.05(8) . . ?
F1 C15 F2 108.68(9) . . ?
F2 C15 S1 107.57(8) . . ?
F3 C15 S1 111.69(8) . . ?
F3 C15 F1 109.56(10) . . ?
F3 C15 F2 107.10(10) . . ?
F4 C16 S2 109.25(8) . . ?
F4 C16 F6 109.59(10) . . ?
F5 C16 S2 110.98(8) . . ?
F5 C16 F4 108.24(10) . . ?
F5 C16 F6 107.85(10) . . ?
F6 C16 S2 110.88(8) . . ?
C6 C17 C18 122.20(10) . . ?
C6 C17 C21 117.54(10) . . ?
C21 C17 C18 120.26(10) . . ?
C17 C18 H18 107.8 . . ?
C17 C18 C19 111.11(10) . . ?
C17 C18 C20 110.69(10) . . ?
C19 C18 H18 107.8 . . ?
C20 C18 H18 107.8 . . ?
C20 C18 C19 111.50(11) . . ?
C18 C19 H19A 109.5 . . ?
C18 C19 H19B 109.5 . . ?
C18 C19 H19C 109.5 . . ?
H19A C19 H19B 109.5 . . ?
H19A C19 H19C 109.5 . . ?
H19B C19 H19C 109.5 . . ?
C18 C20 H20A 109.5 . . ?
C18 C20 H20B 109.5 . . ?
C18 C20 H20C 109.5 . . ?
H20A C20 H20B 109.5 . . ?
H20A C20 H20C 109.5 . . ?
H20B C20 H20C 109.5 . . ?
C9 C21 C17 121.72(11) . . ?
C9 C21 H21 119.1 . . ?
C17 C21 H21 119.1 . . ?
C7 C22 H22 108.2 . . ?
C7 C22 C23 112.87(10) . . ?
C7 C22 C24 109.66(10) . . ?
C23 C22 H22 108.2 . . ?
C24 C22 H22 108.2 . . ?
C24 C22 C23 109.55(10) . . ?
C22 C23 H23A 109.5 . . ?
C22 C23 H23B 109.5 . . ?
C22 C23 H23C 109.5 . . ?
H23A C23 H23B 109.5 . . ?
H23A C23 H23C 109.5 . . ?
H23B C23 H23C 109.5 . . ?
C22 C24 H24A 109.5 . . ?
C22 C24 H24B 109.5 . . ?
C22 C24 H24C 109.5 . . ?
H24A C24 H24B 109.5 . . ?
H24A C24 H24C 109.5 . . ?
H24B C24 H24C 109.5 . . ?
C4 C25 C26 123.19(9) . . ?
C29 C25 C4 117.42(10) . . ?
C29 C25 C26 119.32(10) . . ?
C25 C26 H26 108.0 . . ?
C25 C26 C27 110.66(9) . . ?
C25 C26 C28 111.65(9) . . ?
C27 C26 H26 108.0 . . ?
C28 C26 H26 108.0 . . ?
C28 C26 C27 110.49(9) . . ?
C26 C27 H27A 109.5 . . ?
C26 C27 H27B 109.5 . . ?
C26 C27 H27C 109.5 . . ?
H27A C27 H27B 109.5 . . ?
H27A C27 H27C 109.5 . . ?
H27B C27 H27C 109.5 . . ?
C26 C28 H28A 109.5 . . ?
C26 C28 H28B 109.5 . . ?
C26 C28 H28C 109.5 . . ?
H28A C28 H28B 109.5 . . ?
H28A C28 H28C 109.5 . . ?
H28B C28 H28C 109.5 . . ?
C25 C29 H29 119.4 . . ?
C30 C29 C25 121.27(11) . . ?
C30 C29 H29 119.4 . . ?
C29 C30 H30 119.9 . . ?
C31 C30 C29 120.11(11) . . ?
C31 C30 H30 119.9 . . ?
C3 C31 H31 119.5 . . ?
C30 C31 C3 121.10(10) . . ?
C30 C31 H31 119.4 . . ?

loop_
_geom_bond_atom_site_label_1
_geom_bond_atom_site_label_2
_geom_bond_distance
_geom_bond_site_symmetry_2
_geom_bond_publ_flag
S1 O1 1.5228(8) . ?
S1 O2 1.4316(9) . ?
S1 O3 1.4152(9) . ?
S1 C15 1.8456(12) . ?
S2 O4 1.5370(8) . ?
S2 O5 1.4362(9) . ?
S2 O6 1.4159(9) . ?
S2 C16 1.8423(12) . ?
F1 C15 1.3236(15) . ?
F2 C15 1.3455(13) . ?
F3 C15 1.3122(14) . ?
F4 C16 1.3248(14) . ?
F5 C16 1.3112(14) . ?
F6 C16 1.3311(14) . ?
O1 B1 1.5394(14) . ?
O4 B1 1.4943(13) . ?
N1 C4 1.4562(13) . ?
N1 C5 1.3521(13) . ?
N1 C11 1.4894(14) . ?
N2 C5 1.3421(13) . ?
N2 C6 1.4675(13) . ?
N2 C13 1.4885(13) . ?
C1 H1A 0.9800 . ?
C1 H1B 0.9800 . ?
C1 H1C 0.9800 . ?
C1 C2 1.5456(18) . ?
C2 H2 1.0000 . ?
C2 C3 1.5098(16) . ?
C2 C10 1.5471(17) . ?
C3 C4 1.4033(15) . ?
C3 C31 1.4016(16) . ?
C4 C25 1.4006(15) . ?
C5 B1 1.6621(15) . ?
C6 C7 1.4035(15) . ?
C6 C17 1.3969(15) . ?
C7 C8 1.4103(16) . ?
C7 C22 1.5096(16) . ?
C8 H8 0.9500 . ?
C8 C9 1.3749(18) . ?
C9 H9 0.9500 . ?
C9 C21 1.3856(18) . ?
C10 H10A 0.9800 . ?
C10 H10B 0.9800 . ?
C10 H10C 0.9800 . ?
C11 H11A 0.9900 . ?
C11 H11B 0.9900 . ?
C11 C12 1.5095(16) . ?
C12 H12A 0.9900 . ?
C12 H12B 0.9900 . ?
C12 C13 1.5132(16) . ?
C13 H13A 0.9900 . ?
C13 H13B 0.9900 . ?
B1 H1 1.0000 . ?
C17 C18 1.5190(16) . ?
C17 C21 1.4060(16) . ?
C18 H18 1.0000 . ?
C18 C19 1.5434(19) . ?
C18 C20 1.5307(17) . ?
C19 H19A 0.9800 . ?
C19 H19B 0.9800 . ?
C19 H19C 0.9800 . ?
C20 H20A 0.9800 . ?
C20 H20B 0.9800 . ?
C20 H20C 0.9800 . ?
C21 H21 0.9500 . ?
C22 H22 1.0000 . ?
C22 C23 1.5439(16) . ?
C22 C24 1.5378(17) . ?
C23 H23A 0.9800 . ?
C23 H23B 0.9800 . ?
C23 H23C 0.9800 . ?
C24 H24A 0.9800 . ?
C24 H24B 0.9800 . ?
C24 H24C 0.9800 . ?
C25 C26 1.5251(15) . ?
C25 C29 1.3972(15) . ?
C26 H26 1.0000 . ?
C26 C27 1.5547(16) . ?
C26 C28 1.5249(16) . ?
C27 H27A 0.9800 . ?
C27 H27B 0.9800 . ?
C27 H27C 0.9800 . ?
C28 H28A 0.9800 . ?
C28 H28B 0.9800 . ?
C28 H28C 0.9800 . ?
C29 H29 0.9500 . ?
C29 C30 1.3873(17) . ?
C30 H30 0.9500 . ?
C30 C31 1.3793(18) . ?
C31 H31 0.9500 . ?

loop_
_geom_torsion_atom_site_label_1
_geom_torsion_atom_site_label_2
_geom_torsion_atom_site_label_3
_geom_torsion_atom_site_label_4
_geom_torsion
_geom_torsion_site_symmetry_1
_geom_torsion_site_symmetry_2
_geom_torsion_site_symmetry_3
_geom_torsion_site_symmetry_4
_geom_torsion_publ_flag
S1 O1 B1 O4 138.68(7) . . . . ?
S1 O1 B1 C5 -105.82(9) . . . . ?
S2 O4 B1 O1 -77.29(10) . . . . ?
S2 O4 B1 C5 168.34(7) . . . . ?
O1 S1 C15 F1 -61.75(9) . . . . ?
O1 S1 C15 F2 178.86(8) . . . . ?
O1 S1 C15 F3 61.61(9) . . . . ?
O2 S1 O1 B1 -15.87(10) . . . . ?
O2 S1 C15 F1 179.53(8) . . . . ?
O2 S1 C15 F2 60.14(9) . . . . ?
O2 S1 C15 F3 -57.11(10) . . . . ?
O3 S1 O1 B1 121.26(8) . . . . ?
O3 S1 C15 F1 52.72(10) . . . . ?
O3 S1 C15 F2 -66.68(9) . . . . ?
O3 S1 C15 F3 176.08(9) . . . . ?
O4 S2 C16 F4 -173.58(9) . . . . ?
O4 S2 C16 F5 -54.30(9) . . . . ?
O4 S2 C16 F6 65.53(9) . . . . ?
O5 S2 O4 B1 0.82(10) . . . . ?
O5 S2 C16 F4 -55.45(10) . . . . ?
O5 S2 C16 F5 63.82(9) . . . . ?
O5 S2 C16 F6 -176.34(8) . . . . ?
O6 S2 O4 B1 -136.51(8) . . . . ?
O6 S2 C16 F4 73.73(10) . . . . ?
O6 S2 C16 F5 -167.00(8) . . . . ?
O6 S2 C16 F6 -47.16(10) . . . . ?
N1 C4 C25 C26 0.99(15) . . . . ?
N1 C4 C25 C29 -175.87(9) . . . . ?
N1 C5 B1 O1 -61.57(12) . . . . ?
N1 C5 B1 O4 51.96(12) . . . . ?
N1 C11 C12 C13 47.03(12) . . . . ?
N2 C5 B1 O1 113.79(10) . . . . ?
N2 C5 B1 O4 -132.67(9) . . . . ?
N2 C6 C7 C8 -173.39(9) . . . . ?
N2 C6 C7 C22 3.56(16) . . . . ?
N2 C6 C17 C18 -6.00(15) . . . . ?
N2 C6 C17 C21 173.29(9) . . . . ?
C1 C2 C3 C4 -132.45(11) . . . . ?
C1 C2 C3 C31 49.82(14) . . . . ?
C2 C3 C4 N1 -1.87(16) . . . . ?
C2 C3 C4 C25 -173.65(10) . . . . ?
C2 C3 C31 C30 176.33(11) . . . . ?
C3 C4 C25 C26 173.00(10) . . . . ?
C3 C4 C25 C29 -3.87(16) . . . . ?
C4 N1 C5 N2 158.91(9) . . . . ?
C4 N1 C5 B1 -25.74(14) . . . . ?
C4 N1 C11 C12 178.18(9) . . . . ?
C4 C3 C31 C30 -1.53(17) . . . . ?
C4 C25 C26 C27 -112.85(11) . . . . ?
C4 C25 C26 C28 123.65(11) . . . . ?
C4 C25 C29 C30 1.01(16) . . . . ?
C5 N1 C4 C3 107.13(12) . . . . ?
C5 N1 C4 C25 -80.65(13) . . . . ?
C5 N1 C11 C12 -13.64(14) . . . . ?
C5 N2 C6 C7 -105.41(12) . . . . ?
C5 N2 C6 C17 81.94(13) . . . . ?
C5 N2 C13 C12 43.67(13) . . . . ?
C6 N2 C5 N1 -179.07(9) . . . . ?
C6 N2 C5 B1 5.31(14) . . . . ?
C6 N2 C13 C12 -144.40(9) . . . . ?
C6 C7 C8 C9 0.69(17) . . . . ?
C6 C7 C22 C23 139.08(11) . . . . ?
C6 C7 C22 C24 -98.48(13) . . . . ?
C6 C17 C18 C19 105.30(13) . . . . ?
C6 C17 C18 C20 -130.25(11) . . . . ?
C6 C17 C21 C9 -0.34(17) . . . . ?
C7 C6 C17 C18 -178.43(10) . . . . ?
C7 C6 C17 C21 0.86(16) . . . . ?
C7 C8 C9 C21 -0.21(19) . . . . ?
C8 C7 C22 C23 -44.02(14) . . . . ?
C8 C7 C22 C24 78.42(14) . . . . ?
C8 C9 C21 C17 0.02(19) . . . . ?
C10 C2 C3 C4 105.07(13) . . . . ?
C10 C2 C3 C31 -72.66(14) . . . . ?
C11 N1 C4 C3 -84.42(12) . . . . ?
C11 N1 C4 C25 87.79(11) . . . . ?
C11 N1 C5 N2 -7.88(15) . . . . ?
C11 N1 C5 B1 167.48(9) . . . . ?
C11 C12 C13 N2 -61.54(11) . . . . ?
C13 N2 C5 N1 -8.05(14) . . . . ?
C13 N2 C5 B1 176.34(9) . . . . ?
C13 N2 C6 C7 83.14(12) . . . . ?
C13 N2 C6 C17 -89.51(12) . . . . ?
C15 S1 O1 B1 -127.19(8) . . . . ?
C16 S2 O4 B1 113.38(8) . . . . ?
C17 C6 C7 C8 -1.04(16) . . . . ?
C17 C6 C7 C22 175.92(10) . . . . ?
C18 C17 C21 C9 178.97(11) . . . . ?
C21 C17 C18 C19 -73.98(14) . . . . ?
C21 C17 C18 C20 50.48(15) . . . . ?
C22 C7 C8 C9 -176.36(11) . . . . ?
C25 C29 C30 C31 1.45(18) . . . . ?
C26 C25 C29 C30 -175.99(10) . . . . ?
C29 C25 C26 C27 63.96(13) . . . . ?
C29 C25 C26 C28 -59.54(13) . . . . ?
C29 C30 C31 C3 -1.18(18) . . . . ?
C31 C3 C4 N1 175.91(10) . . . . ?
C31 C3 C4 C25 4.13(16) . . . . ?
